data_1575073
loop_
_publ_author_name
'Bairagi, Subhash'
'Patel, Deepak Kumar'
'Chatterjee, Debipada'
'Ku&#x10d;er&#xe1;kov&#xe1;, Monika'
'Mach&#xe1;&#x10d;ek, Jan'
'Base, Tomas'
'Pradeep, Thalappil'
'Ghosh, Sundargopal'

_publ_section_title
;
 Cluster <i>versus</i> coordination: the chemistry of cyclopentadienyl
 titanium and vanadium complexes with B- and C-functionalized
 carborane-thiols, [C<sub>2</sub>B<sub>10</sub>H<sub>12-<i>n</i></sub>
 (SH) <sub><i>n</i></sub> ] (<i>n</i> = 2 or 3).
;
_journal_issue 31
_journal_name_full 'Chemical science'
_journal_page_first 14127
_journal_page_last 14139
_journal_paper_doi 10.1039/d5sc03562g
_journal_volume 16
_journal_year 2025
_chemical_formula_sum 'C7 H14 B10 S3 Ti'
_chemical_formula_weight 350.36
_space_group_crystal_system orthorhombic
_space_group_IT_number 61
_space_group_name_Hall '-P 2ac 2ab'
_space_group_name_H-M_alt 'P b c a'
_atom_sites_solution_hydrogens mixed
_audit_creation_method SHELXL-2019/3
_audit_update_record
;
2024-05-28 deposited with the CCDC.	2025-07-10 downloaded from the CCDC.
;
_cell_angle_alpha 90
_cell_angle_beta 90
_cell_angle_gamma 90
_cell_formula_units_Z 8
_cell_length_a 13.4518(6)
_cell_length_b 12.5002(6)
_cell_length_c 19.0272(11)
_cell_measurement_reflns_used 8235
_cell_measurement_temperature 296(2)
_cell_measurement_theta_max 25.0
_cell_measurement_theta_min 2.41
_cell_volume 3199.4(3)
_computing_cell_refinement 'APEX2/SAINT (Bruker, 2016)'
_computing_data_collection 'APEX2 (Bruker, 2016)'
_computing_data_reduction 'SAINT/XPREP (Bruker, 2016)'
_computing_molecular_graphics 'ORTEP3 (Farrugia, 1997) and Mercury (Bruno et al., 2002)'
_computing_publication_material 'SHELXL-2019/2 (Sheldrick, 2019)'
_computing_structure_refinement 'SHELXL-2019/2 (Sheldrick, 2019)'
_computing_structure_solution 'SHELXT-2014/5 (Sheldrick, 2014)'
_diffrn_ambient_temperature 296(2)
_diffrn_measured_fraction_theta_full 0.997
_diffrn_measured_fraction_theta_max 0.997
_diffrn_measurement_device_type 'Bruker Kappa Apex2 CCD'
_diffrn_measurement_method '\w and \f scan'
_diffrn_radiation_type MoK\a
_diffrn_radiation_wavelength 0.71073
_diffrn_reflns_av_R_equivalents 0.0360
_diffrn_reflns_av_unetI/netI 0.0239
_diffrn_reflns_Laue_measured_fraction_full 0.997
_diffrn_reflns_Laue_measured_fraction_max 0.997
_diffrn_reflns_limit_h_max 12
_diffrn_reflns_limit_h_min -16
_diffrn_reflns_limit_k_max 14
_diffrn_reflns_limit_k_min -14
_diffrn_reflns_limit_l_max 22
_diffrn_reflns_limit_l_min -22
_diffrn_reflns_number 21224
_diffrn_reflns_point_group_measured_fraction_full 0.997
_diffrn_reflns_point_group_measured_fraction_max 0.997
_diffrn_reflns_theta_full 25.104
_diffrn_reflns_theta_max 25.104
_diffrn_reflns_theta_min 2.141
_diffrn_source 'Sealed tube'
_exptl_absorpt_coefficient_mu 0.903
_exptl_absorpt_correction_T_max 0.78
_exptl_absorpt_correction_T_min 0.56
_exptl_absorpt_correction_type multi-scan
_exptl_absorpt_process_details 'SADABS (Bruker, 2016)'
_exptl_crystal_colour yellow
_exptl_crystal_density_diffrn 1.455
_exptl_crystal_description square
_exptl_crystal_F_000 1408
_exptl_crystal_size_max 0.340
_exptl_crystal_size_mid 0.240
_exptl_crystal_size_min 0.100
_refine_diff_density_max 0.339
_refine_diff_density_min -0.244
_refine_diff_density_rms 0.049
_refine_ls_extinction_method none
_refine_ls_goodness_of_fit_ref 1.048
_refine_ls_hydrogen_treatment mixed
_refine_ls_matrix_type full
_refine_ls_number_parameters 244
_refine_ls_number_reflns 2840
_refine_ls_number_restraints 315
_refine_ls_restrained_S_all 1.011
_refine_ls_R_factor_all 0.0379
_refine_ls_R_factor_gt 0.0290
_refine_ls_shift/su_max 0.001
_refine_ls_shift/su_mean 0.000
_refine_ls_structure_factor_coef Fsqd
_refine_ls_weighting_details 'w=1/[\s^2^(Fo^2^)+(0.0332P)^2^+2.3738P] where P=(Fo^2^+2Fc^2^)/3'
_refine_ls_weighting_scheme calc
_refine_ls_wR_factor_gt 0.0709
_refine_ls_wR_factor_ref 0.0764
_reflns_Friedel_coverage 0.000
_reflns_number_gt 2406
_reflns_number_total 2840
_reflns_threshold_expression 'I > 2\s(I)'
_cod_data_source_file d5sc03562g2.cif
_cod_data_source_block DP4
_cod_depositor_comments 'Adding full bibliography for 1575071--1575076.cif.'
_cod_database_code 1575073
_shelx_shelxl_version_number 2019/3
_shelx_space_group_comment
;
The symmetry employed for this shelxl refinement is uniquely defined
by the following loop, which should always be used as a source of
symmetry information in preference to the above space-group names.
They are only intended as comments.
;
_shelx_estimated_absorpt_t_min 0.749
_shelx_estimated_absorpt_t_max 0.915

loop_
_space_group_symop_operation_xyz
'x, y, z'
'-x+1/2, -y, z+1/2'
'-x, y+1/2, -z+1/2'
'x+1/2, -y+1/2, -z'
'-x, -y, -z'
'x-1/2, y, -z-1/2'
'x, -y-1/2, z-1/2'
'-x-1/2, y-1/2, z'

loop_
_atom_site_label
_atom_site_type_symbol
_atom_site_fract_x
_atom_site_fract_y
_atom_site_fract_z
_atom_site_U_iso_or_equiv
_atom_site_adp_type
_atom_site_occupancy
_atom_site_site_symmetry_order
_atom_site_calc_flag
_atom_site_refinement_flags_posn
_atom_site_refinement_flags_adp
_atom_site_refinement_flags_occupancy
_atom_site_disorder_assembly
_atom_site_disorder_group
C1 C 0.7763(7) -0.0506(6) 0.5018(3) 0.0478(18) Uani 0.674(9) 1 d D U P A 1
H1 H 0.808372 -0.102810 0.475371 0.057 Uiso 0.674(9) 1 calc R U P A 1
C2 C 0.6798(6) -0.0567(6) 0.5279(4) 0.0473(18) Uani 0.674(9) 1 d D U P A 1
H2 H 0.636142 -0.113695 0.522184 0.057 Uiso 0.674(9) 1 calc R U P A 1
C3 C 0.6604(4) 0.0387(7) 0.5645(3) 0.0444(16) Uani 0.674(9) 1 d D U P A 1
H3 H 0.601360 0.055685 0.587409 0.053 Uiso 0.674(9) 1 calc R U P A 1
C4 C 0.7447(6) 0.1035(4) 0.5606(3) 0.0437(15) Uani 0.674(9) 1 d D U P A 1
H4 H 0.751795 0.171339 0.580079 0.052 Uiso 0.674(9) 1 calc R U P A 1
C5 C 0.8167(4) 0.0476(8) 0.5221(4) 0.0471(18) Uani 0.674(9) 1 d D U P A 1
H5 H 0.880402 0.071807 0.511746 0.056 Uiso 0.674(9) 1 calc R U P A 1
C1' C 0.7310(13) -0.0744(9) 0.5038(8) 0.044(3) Uani 0.326(9) 1 d D U P A 2
H1' H 0.724914 -0.140976 0.482491 0.053 Uiso 0.326(9) 1 calc R U P A 2
C2' C 0.6582(9) -0.0230(14) 0.5441(9) 0.044(3) Uani 0.326(9) 1 d D U P A 2
H2' H 0.594974 -0.048811 0.554061 0.053 Uiso 0.326(9) 1 calc R U P A 2
C3' C 0.6979(14) 0.0734(11) 0.5663(7) 0.045(3) Uani 0.326(9) 1 d D U P A 2
H3' H 0.665831 0.123364 0.594539 0.054 Uiso 0.326(9) 1 calc R U P A 2
C4' C 0.7935(13) 0.0833(11) 0.5393(8) 0.044(3) Uani 0.326(9) 1 d D U P A 2
H4' H 0.835742 0.141394 0.545704 0.053 Uiso 0.326(9) 1 calc R U P A 2
C5' C 0.8147(8) -0.0079(14) 0.5014(7) 0.043(3) Uani 0.326(9) 1 d D U P A 2
H5' H 0.874057 -0.022611 0.478296 0.051 Uiso 0.326(9) 1 calc R U P A 2
C6 C 0.57512(18) 0.32606(19) 0.24207(13) 0.0376(6) Uani 1 1 d D U . . .
C7 C 0.48903(18) 0.23493(19) 0.23558(13) 0.0380(6) Uani 1 1 d D U . . .
B1 B 0.56934(18) 0.21790(19) 0.36776(13) 0.0275(5) Uani 1 1 d . . . . .
B7 B 0.4994(2) 0.3036(2) 0.31276(15) 0.0361(6) Uani 1 1 d . . . . .
H7 H 0.444150 0.360307 0.333522 0.043 Uiso 1 1 calc R U . . .
B8 B 0.62984(19) 0.3248(2) 0.32139(14) 0.0336(6) Uani 1 1 d . . . . .
H8 H 0.659468 0.395365 0.348861 0.040 Uiso 1 1 calc R U . . .
B2 B 0.69012(18) 0.1974(2) 0.32502(13) 0.0297(6) Uani 1 1 d . . . . .
B3 B 0.59433(19) 0.0952(2) 0.31758(13) 0.0291(5) Uani 1 1 d . . . . .
B6 B 0.47750(19) 0.1633(2) 0.30998(15) 0.0346(6) Uani 1 1 d . . . . .
H6 H 0.407951 0.128537 0.330056 0.041 Uiso 1 1 calc R U . . .
B9 B 0.6900(2) 0.2717(2) 0.24526(15) 0.0387(7) Uani 1 1 d . . . . .
H9 H 0.757874 0.308312 0.223749 0.046 Uiso 1 1 calc R U . . .
B4 B 0.6684(2) 0.1308(2) 0.24278(14) 0.0389(6) Uani 1 1 d . . . . .
H4A H 0.722996 0.074868 0.220444 0.047 Uiso 1 1 calc R U . . .
B5 B 0.5375(2) 0.1109(2) 0.23371(15) 0.0399(7) Uani 1 1 d . . . . .
H5A H 0.506023 0.042887 0.204587 0.048 Uiso 1 1 calc R U . . .
B10 B 0.5974(2) 0.2167(2) 0.18919(15) 0.0436(7) Uani 1 1 d . . . . .
H10 H 0.604352 0.218270 0.131595 0.052 Uiso 1 1 calc R U . . .
S1 S 0.60840(5) -0.03235(4) 0.36595(3) 0.03585(16) Uani 1 1 d . . . . .
S2 S 0.56059(4) 0.21214(5) 0.46438(3) 0.03596(16) Uani 1 1 d . . . . .
S3 S 0.79977(4) 0.17258(6) 0.38126(3) 0.03970(17) Uani 1 1 d . . . . .
Ti1 Ti 0.68190(3) 0.08295(3) 0.44599(2) 0.02735(13) Uani 1 1 d . . . . .
H6A H 0.5629(17) 0.3900(15) 0.2167(12) 0.039(6) Uiso 1 1 d D U . . .
H7A H 0.4327(15) 0.254(2) 0.2068(12) 0.046(6) Uiso 1 1 d D U . . .

loop_
_atom_site_aniso_label
_atom_site_aniso_U_11
_atom_site_aniso_U_22
_atom_site_aniso_U_33
_atom_site_aniso_U_23
_atom_site_aniso_U_13
_atom_site_aniso_U_12
C1 0.059(4) 0.047(4) 0.037(2) 0.011(3) 0.000(4) 0.024(3)
C2 0.062(4) 0.043(3) 0.036(4) 0.017(3) -0.005(3) -0.010(3)
C3 0.042(3) 0.066(4) 0.024(2) 0.011(3) 0.005(2) 0.006(3)
C4 0.052(4) 0.052(3) 0.027(2) 0.001(2) -0.007(3) 0.000(3)
C5 0.035(2) 0.068(5) 0.038(4) 0.012(3) -0.005(2) 0.009(3)
C1' 0.057(6) 0.038(5) 0.037(5) 0.008(4) -0.009(5) 0.004(5)
C2' 0.052(5) 0.047(6) 0.034(6) 0.013(5) 0.003(4) 0.000(5)
C3' 0.060(7) 0.047(6) 0.027(4) -0.003(4) 0.003(6) 0.010(5)
C4' 0.053(6) 0.046(5) 0.034(6) 0.001(4) -0.014(5) -0.005(5)
C5' 0.045(5) 0.050(6) 0.033(5) 0.006(5) 0.000(4) 0.009(5)
C6 0.0446(14) 0.0298(13) 0.0383(14) 0.0114(11) -0.0098(11) -0.0061(11)
C7 0.0385(13) 0.0341(13) 0.0414(14) 0.0074(11) -0.0152(11) -0.0064(11)
B1 0.0271(12) 0.0236(12) 0.0317(13) 0.0026(10) -0.0008(10) -0.0033(10)
B7 0.0372(15) 0.0283(14) 0.0430(16) 0.0038(12) -0.0054(12) 0.0009(12)
B8 0.0370(14) 0.0285(13) 0.0352(14) 0.0055(11) -0.0079(11) -0.0069(12)
B2 0.0273(12) 0.0341(14) 0.0277(13) 0.0057(11) 0.0003(10) -0.0046(11)
B3 0.0324(13) 0.0250(13) 0.0297(14) 0.0002(10) -0.0041(10) -0.0026(11)
B6 0.0297(13) 0.0304(14) 0.0436(16) 0.0078(12) -0.0071(11) -0.0061(11)
B9 0.0392(15) 0.0440(16) 0.0328(15) 0.0116(13) 0.0004(11) -0.0072(13)
B4 0.0468(16) 0.0417(16) 0.0282(14) 0.0024(12) 0.0028(12) 0.0041(14)
B5 0.0549(18) 0.0292(14) 0.0357(15) 0.0017(12) -0.0139(13) -0.0039(13)
B10 0.0557(18) 0.0450(17) 0.0300(15) 0.0055(13) -0.0056(13) -0.0056(14)
S1 0.0457(4) 0.0231(3) 0.0387(3) 0.0029(2) -0.0080(3) -0.0016(2)
S2 0.0388(3) 0.0369(3) 0.0322(3) -0.0009(3) 0.0058(2) 0.0041(3)
S3 0.0240(3) 0.0561(4) 0.0389(4) 0.0154(3) -0.0010(2) -0.0059(3)
Ti1 0.0270(2) 0.0292(2) 0.0258(2) 0.00311(16) 0.00091(15) -0.00150(17)

loop_
_atom_type_symbol
_atom_type_description
_atom_type_scat_dispersion_real
_atom_type_scat_dispersion_imag
_atom_type_scat_source
C C 0.0033 0.0016 'International Tables Vol C Tables 4.2.6.8 and 6.1.1.4'
H H 0.0000 0.0000 'International Tables Vol C Tables 4.2.6.8 and 6.1.1.4'
B B 0.0013 0.0007 'International Tables Vol C Tables 4.2.6.8 and 6.1.1.4'
S S 0.1246 0.1234 'International Tables Vol C Tables 4.2.6.8 and 6.1.1.4'
Ti Ti 0.2776 0.4457 'International Tables Vol C Tables 4.2.6.8 and 6.1.1.4'

loop_
_geom_angle_atom_site_label_1
_geom_angle_atom_site_label_2
_geom_angle_atom_site_label_3
_geom_angle
_geom_angle_site_symmetry_1
_geom_angle_site_symmetry_3
_geom_angle_publ_flag
C2 C1 C5 108.2(4) . . ?
C2 C1 Ti1 72.3(3) . . ?
C5 C1 Ti1 73.2(3) . . ?
C2 C1 H1 125.9 . . ?
C5 C1 H1 125.9 . . ?
Ti1 C1 H1 120.3 . . ?
C1 C2 C3 107.7(5) . . ?
C1 C2 Ti1 73.1(3) . . ?
C3 C2 Ti1 72.5(3) . . ?
C1 C2 H2 126.1 . . ?
C3 C2 H2 126.1 . . ?
Ti1 C2 H2 120.0 . . ?
C4 C3 C2 108.3(5) . . ?
C4 C3 Ti1 73.2(3) . . ?
C2 C3 Ti1 72.5(3) . . ?
C4 C3 H3 125.8 . . ?
C2 C3 H3 125.8 . . ?
Ti1 C3 H3 120.2 . . ?
C3 C4 C5 107.4(5) . . ?
C3 C4 Ti1 72.2(3) . . ?
C5 C4 Ti1 73.0(3) . . ?
C3 C4 H4 126.3 . . ?
C5 C4 H4 126.3 . . ?
Ti1 C4 H4 120.3 . . ?
C1 C5 C4 108.3(5) . . ?
C1 C5 Ti1 72.3(3) . . ?
C4 C5 Ti1 72.4(3) . . ?
C1 C5 H5 125.8 . . ?
C4 C5 H5 125.8 . . ?
Ti1 C5 H5 121.2 . . ?
C2' C1' C5' 107.9(8) . . ?
C2' C1' Ti1 71.0(8) . . ?
C5' C1' Ti1 73.3(8) . . ?
C2' C1' H1' 126.0 . . ?
C5' C1' H1' 126.0 . . ?
Ti1 C1' H1' 121.3 . . ?
C3' C2' C1' 107.3(7) . . ?
C3' C2' Ti1 72.2(8) . . ?
C1' C2' Ti1 74.0(8) . . ?
C3' C2' H2' 126.4 . . ?
C1' C2' H2' 126.4 . . ?
Ti1 C2' H2' 119.3 . . ?
C2' C3' C4' 108.8(7) . . ?
C2' C3' Ti1 72.9(8) . . ?
C4' C3' Ti1 73.4(7) . . ?
C2' C3' H3' 125.6 . . ?
C4' C3' H3' 125.6 . . ?
Ti1 C3' H3' 119.8 . . ?
C5' C4' C3' 108.1(7) . . ?
C5' C4' Ti1 74.5(7) . . ?
C3' C4' Ti1 71.6(7) . . ?
C5' C4' H4' 125.9 . . ?
C3' C4' H4' 125.9 . . ?
Ti1 C4' H4' 119.8 . . ?
C4' C5' C1' 107.9(8) . . ?
C4' C5' Ti1 71.3(7) . . ?
C1' C5' Ti1 72.1(8) . . ?
C4' C5' H5' 126.1 . . ?
C1' C5' H5' 126.1 . . ?
Ti1 C5' H5' 122.2 . . ?
C7 C6 B8 111.92(18) . . ?
C7 C6 B9 111.82(19) . . ?
B8 C6 B9 64.09(16) . . ?
C7 C6 B7 61.40(16) . . ?
B8 C6 B7 63.45(15) . . ?
B9 C6 B7 116.79(18) . . ?
C7 C6 B10 61.63(16) . . ?
B8 C6 B10 116.18(19) . . ?
B9 C6 B10 62.80(17) . . ?
B7 C6 B10 115.63(19) . . ?
C7 C6 H6A 115.3(14) . . ?
B8 C6 H6A 122.8(15) . . ?
B9 C6 H6A 121.1(14) . . ?
B7 C6 H6A 115.8(15) . . ?
B10 C6 H6A 113.7(15) . . ?
C6 C7 B6 111.95(18) . . ?
C6 C7 B5 111.73(19) . . ?
B6 C7 B5 64.09(16) . . ?
C6 C7 B7 61.66(15) . . ?
B6 C7 B7 63.32(15) . . ?
B5 C7 B7 116.74(18) . . ?
C6 C7 B10 61.88(16) . . ?
B6 C7 B10 116.10(19) . . ?
B5 C7 B10 62.52(17) . . ?
B7 C7 B10 116.06(19) . . ?
C6 C7 H7A 115.6(15) . . ?
B6 C7 H7A 122.3(15) . . ?
B5 C7 H7A 121.1(15) . . ?
B7 C7 H7A 115.5(15) . . ?
B10 C7 H7A 114.0(15) . . ?
B7 B1 B6 59.99(14) . . ?
B7 B1 B8 60.00(14) . . ?
B6 B1 B8 107.14(17) . . ?
B7 B1 B2 107.08(18) . . ?
B6 B1 B2 106.61(18) . . ?
B8 B1 B2 59.01(14) . . ?
B7 B1 B3 107.18(18) . . ?
B6 B1 B3 59.25(14) . . ?
B8 B1 B3 106.42(18) . . ?
B2 B1 B3 59.41(14) . . ?
B7 B1 S2 125.42(17) . . ?
B6 B1 S2 123.63(16) . . ?
B8 B1 S2 123.22(16) . . ?
B2 B1 S2 119.54(15) . . ?
B3 B1 S2 119.82(15) . . ?
B7 B1 Ti1 176.98(17) . . ?
B6 B1 Ti1 119.05(14) . . ?
B8 B1 Ti1 118.65(14) . . ?
B2 B1 Ti1 70.24(11) . . ?
B3 B1 Ti1 70.36(11) . . ?
S2 B1 Ti1 57.59(7) . . ?
C7 B7 C6 56.94(15) . . ?
C7 B7 B1 104.35(18) . . ?
C6 B7 B1 104.32(18) . . ?
C7 B7 B6 57.67(15) . . ?
C6 B7 B6 103.70(19) . . ?
B1 B7 B6 60.56(14) . . ?
C7 B7 B8 103.54(19) . . ?
C6 B7 B8 57.41(14) . . ?
B1 B7 B8 60.76(14) . . ?
B6 B7 B8 108.18(19) . . ?
C7 B7 H7 125.3 . . ?
C6 B7 H7 125.4 . . ?
B1 B7 H7 122.5 . . ?
B6 B7 H7 122.3 . . ?
B8 B7 H7 122.4 . . ?
C6 B8 B7 59.14(15) . . ?
C6 B8 B9 58.25(15) . . ?
B7 B8 B9 108.43(19) . . ?
C6 B8 B2 103.99(19) . . ?
B7 B8 B2 108.51(18) . . ?
B9 B8 B2 59.67(15) . . ?
C6 B8 B1 104.47(17) . . ?
B7 B8 B1 59.24(14) . . ?
B9 B8 B1 109.08(19) . . ?
B2 B8 B1 61.57(14) . . ?
C6 B8 H8 125.3 . . ?
B7 B8 H8 121.3 . . ?
B9 B8 H8 121.3 . . ?
B2 B8 H8 122.1 . . ?
B1 B8 H8 121.8 . . ?
B9 B2 B8 60.14(15) . . ?
B9 B2 B4 59.91(15) . . ?
B8 B2 B4 107.76(18) . . ?
B9 B2 B3 107.42(18) . . ?
B8 B2 B3 107.51(17) . . ?
B4 B2 B3 59.45(15) . . ?
B9 B2 B1 107.74(18) . . ?
B8 B2 B1 59.42(14) . . ?
B4 B2 B1 107.85(18) . . ?
B3 B2 B1 60.36(13) . . ?
B9 B2 S3 125.59(16) . . ?
B8 B2 S3 122.25(17) . . ?
B4 B2 S3 123.82(18) . . ?
B3 B2 S3 119.49(16) . . ?
B1 B2 S3 118.25(16) . . ?
B9 B2 Ti1 177.59(16) . . ?
B8 B2 Ti1 118.94(15) . . ?
B4 B2 Ti1 119.23(15) . . ?
B3 B2 Ti1 70.55(11) . . ?
B1 B2 Ti1 70.21(11) . . ?
S3 B2 Ti1 56.82(7) . . ?
B5 B3 B4 59.97(16) . . ?
B5 B3 B6 59.95(15) . . ?
B4 B3 B6 107.76(18) . . ?
B5 B3 B2 107.24(18) . . ?
B4 B3 B2 59.63(15) . . ?
B6 B3 B2 107.09(17) . . ?
B5 B3 B1 107.18(18) . . ?
B4 B3 B1 107.88(18) . . ?
B6 B3 B1 59.03(14) . . ?
B2 B3 B1 60.23(13) . . ?
B5 B3 S1 125.77(17) . . ?
B4 B3 S1 123.48(17) . . ?
B6 B3 S1 122.59(16) . . ?
B2 B3 S1 119.58(16) . . ?
B1 B3 S1 118.65(16) . . ?
B5 B3 Ti1 176.91(16) . . ?
B4 B3 Ti1 119.15(15) . . ?
B6 B3 Ti1 118.65(15) . . ?
B2 B3 Ti1 70.29(11) . . ?
B1 B3 Ti1 70.07(11) . . ?
S1 B3 Ti1 57.30(7) . . ?
C7 B6 B7 59.01(15) . . ?
C7 B6 B5 57.95(15) . . ?
B7 B6 B5 108.12(19) . . ?
C7 B6 B1 104.51(17) . . ?
B7 B6 B1 59.44(14) . . ?
B5 B6 B1 109.09(19) . . ?
C7 B6 B3 103.86(19) . . ?
B7 B6 B3 108.70(18) . . ?
B5 B6 B3 59.66(15) . . ?
B1 B6 B3 61.72(14) . . ?
C7 B6 H6 125.5 . . ?
B7 B6 H6 121.3 . . ?
B5 B6 H6 121.5 . . ?
B1 B6 H6 121.6 . . ?
B3 B6 H6 122.0 . . ?
C6 B9 B10 59.52(16) . . ?
C6 B9 B2 103.96(18) . . ?
B10 B9 B2 108.10(19) . . ?
C6 B9 B4 104.27(19) . . ?
B10 B9 B4 59.27(16) . . ?
B2 B9 B4 60.53(15) . . ?
C6 B9 B8 57.67(15) . . ?
B10 B9 B8 108.19(19) . . ?
B2 B9 B8 60.20(15) . . ?
B4 B9 B8 108.29(19) . . ?
C6 B9 H9 125.3 . . ?
B10 B9 H9 121.2 . . ?
B2 B9 H9 122.3 . . ?
B4 B9 H9 122.4 . . ?
B8 B9 H9 121.5 . . ?
B10 B4 B9 60.17(16) . . ?
B10 B4 B5 59.67(16) . . ?
B9 B4 B5 107.5(2) . . ?
B10 B4 B3 108.0(2) . . ?
B9 B4 B3 108.33(19) . . ?
B5 B4 B3 59.66(15) . . ?
B10 B4 B2 108.1(2) . . ?
B9 B4 B2 59.57(15) . . ?
B5 B4 B2 108.02(19) . . ?
B3 B4 B2 60.92(14) . . ?
B10 B4 H4A 121.7 . . ?
B9 B4 H4A 121.9 . . ?
B5 B4 H4A 122.2 . . ?
B3 B4 H4A 121.3 . . ?
B2 B4 H4A 121.5 . . ?
C7 B5 B10 59.77(16) . . ?
C7 B5 B3 104.42(19) . . ?
B10 B5 B3 108.5(2) . . ?
C7 B5 B6 57.95(15) . . ?
B10 B5 B6 108.8(2) . . ?
B3 B5 B6 60.39(15) . . ?
C7 B5 B4 104.59(19) . . ?
B10 B5 B4 59.50(17) . . ?
B3 B5 B4 60.38(15) . . ?
B6 B5 B4 108.43(19) . . ?
C7 B5 H5A 125.0 . . ?
B10 B5 H5A 120.9 . . ?
B3 B5 H5A 122.1 . . ?
B6 B5 H5A 121.2 . . ?
B4 B5 H5A 122.4 . . ?
C7 B10 C6 56.49(15) . . ?
C7 B10 B4 104.05(19) . . ?
C6 B10 B4 103.86(19) . . ?
C7 B10 B5 57.72(16) . . ?
C6 B10 B5 103.6(2) . . ?
B4 B10 B5 60.83(16) . . ?
C7 B10 B9 103.6(2) . . ?
C6 B10 B9 57.68(16) . . ?
B4 B10 B9 60.56(16) . . ?
B5 B10 B9 108.7(2) . . ?
C7 B10 H10 125.5 . . ?
C6 B10 H10 125.6 . . ?
B4 B10 H10 122.8 . . ?
B5 B10 H10 122.0 . . ?
B9 B10 H10 122.1 . . ?
B3 S1 Ti1 80.48(8) . . ?
B1 S2 Ti1 80.33(8) . . ?
B2 S3 Ti1 80.89(8) . . ?
S3 Ti1 C3' 119.6(5) . . ?
S3 Ti1 C2' 143.8(3) . . ?
C3' Ti1 C2' 34.9(3) . . ?
S3 Ti1 S1 104.19(3) . . ?
C3' Ti1 S1 131.4(5) . . ?
C2' Ti1 S1 96.6(4) . . ?
S3 Ti1 S2 103.08(3) . . ?
C3' Ti1 S2 87.2(3) . . ?
C2' Ti1 S2 100.4(4) . . ?
S1 Ti1 S2 103.39(3) . . ?
S3 Ti1 C4' 87.9(4) . . ?
C3' Ti1 C4' 35.0(3) . . ?
C2' Ti1 C4' 58.2(4) . . ?
S1 Ti1 C4' 141.1(4) . . ?
S2 Ti1 C4' 109.7(5) . . ?
S3 Ti1 C3 135.8(2) . . ?
S1 Ti1 C3 115.7(2) . . ?
S2 Ti1 C3 86.12(16) . . ?
S3 Ti1 C2 136.7(2) . . ?
S1 Ti1 C2 88.21(16) . . ?
S2 Ti1 C2 114.2(2) . . ?
C3 Ti1 C2 34.95(19) . . ?
S3 Ti1 C1' 117.7(5) . . ?
C3' Ti1 C1' 57.6(4) . . ?
C2' Ti1 C1' 34.9(3) . . ?
S1 Ti1 C1' 84.7(3) . . ?
S2 Ti1 C1' 135.2(4) . . ?
C4' Ti1 C1' 57.5(4) . . ?
S3 Ti1 C1 102.4(2) . . ?
S1 Ti1 C1 94.9(2) . . ?
S2 Ti1 C1 143.65(15) . . ?
C3 Ti1 C1 57.6(2) . . ?
C2 Ti1 C1 34.5(2) . . ?
S3 Ti1 C4 101.3(2) . . ?
S1 Ti1 C4 146.09(15) . . ?
S2 Ti1 C4 92.10(18) . . ?
C3 Ti1 C4 34.61(18) . . ?
C2 Ti1 C4 57.9(2) . . ?
C1 Ti1 C4 57.7(2) . . ?
S3 Ti1 C5 83.69(14) . . ?
S1 Ti1 C5 127.9(3) . . ?
S2 Ti1 C5 125.2(2) . . ?
C3 Ti1 C5 57.33(19) . . ?
C2 Ti1 C5 57.4(2) . . ?
C1 Ti1 C5 34.5(2) . . ?
C4 Ti1 C5 34.58(18) . . ?

loop_
_geom_bond_atom_site_label_1
_geom_bond_atom_site_label_2
_geom_bond_distance
_geom_bond_site_symmetry_2
_geom_bond_publ_flag
C1 C2 1.392(8) . ?
C1 C5 1.396(8) . ?
C1 Ti1 2.351(5) . ?
C1 H1 0.9300 . ?
C2 C3 1.405(8) . ?
C2 Ti1 2.340(6) . ?
C2 H2 0.9300 . ?
C3 C4 1.396(7) . ?
C3 Ti1 2.340(6) . ?
C3 H3 0.9300 . ?
C4 C5 1.401(8) . ?
C4 Ti1 2.353(5) . ?
C4 H4 0.9300 . ?
C5 Ti1 2.361(6) . ?
C5 H5 0.9300 . ?
C1' C2' 1.399(13) . ?
C1' C5' 1.400(13) . ?
C1' Ti1 2.349(13) . ?
C1' H1' 0.9300 . ?
C2' C3' 1.384(14) . ?
C2' Ti1 2.310(14) . ?
C2' H2' 0.9300 . ?
C3' C4' 1.390(13) . ?
C3' Ti1 2.301(13) . ?
C3' H3' 0.9300 . ?
C4' C5' 1.379(13) . ?
C4' Ti1 2.325(13) . ?
C4' H4' 0.9300 . ?
C5' Ti1 2.364(12) . ?
C5' H5' 0.9300 . ?
C6 C7 1.629(3) . ?
C6 B8 1.679(3) . ?
C6 B9 1.690(4) . ?
C6 B7 1.711(4) . ?
C6 B10 1.723(4) . ?
C6 H6A 0.947(16) . ?
C7 B6 1.682(4) . ?
C7 B5 1.682(4) . ?
C7 B7 1.707(4) . ?
C7 B10 1.719(4) . ?
C7 H7A 0.963(16) . ?
B1 B7 1.769(4) . ?
B1 B6 1.789(3) . ?
B1 B8 1.796(3) . ?
B1 B2 1.835(3) . ?
B1 B3 1.837(3) . ?
B1 S2 1.843(3) . ?
B1 Ti1 2.712(2) . ?
B7 B6 1.779(4) . ?
B7 B8 1.783(4) . ?
B7 H7 1.1000 . ?
B8 B9 1.787(4) . ?
B8 B2 1.789(4) . ?
B8 H8 1.1000 . ?
B2 B9 1.779(4) . ?
B2 B4 1.796(4) . ?
B2 B3 1.820(3) . ?
B2 S3 1.848(3) . ?
B2 Ti1 2.712(3) . ?
B3 B5 1.780(4) . ?
B3 B4 1.793(4) . ?
B3 B6 1.793(4) . ?
B3 S1 1.851(3) . ?
B3 Ti1 2.717(3) . ?
B6 B5 1.785(4) . ?
B6 H6 1.1000 . ?
B9 B10 1.778(4) . ?
B9 B4 1.785(4) . ?
B9 H9 1.1000 . ?
B4 B10 1.762(4) . ?
B4 B5 1.786(4) . ?
B4 H4A 1.1000 . ?
B5 B10 1.765(4) . ?
B5 H5A 1.1000 . ?
B10 H10 1.1000 . ?
S1 Ti1 2.3182(7) . ?
S2 Ti1 2.3223(7) . ?
S3 Ti1 2.2992(7) . ?

loop_
_geom_torsion_atom_site_label_1
_geom_torsion_atom_site_label_2
_geom_torsion_atom_site_label_3
_geom_torsion_atom_site_label_4
_geom_torsion
_geom_torsion_site_symmetry_1
_geom_torsion_site_symmetry_2
_geom_torsion_site_symmetry_3
_geom_torsion_site_symmetry_4
_geom_torsion_publ_flag
C5 C1 C2 C3 0.2(7) . . . . ?
Ti1 C1 C2 C3 -64.8(4) . . . . ?
C5 C1 C2 Ti1 64.9(4) . . . . ?
C1 C2 C3 C4 0.2(7) . . . . ?
Ti1 C2 C3 C4 -65.0(4) . . . . ?
C1 C2 C3 Ti1 65.2(4) . . . . ?
C2 C3 C4 C5 -0.5(7) . . . . ?
Ti1 C3 C4 C5 -65.0(4) . . . . ?
C2 C3 C4 Ti1 64.5(4) . . . . ?
C2 C1 C5 C4 -0.5(7) . . . . ?
Ti1 C1 C5 C4 63.9(4) . . . . ?
C2 C1 C5 Ti1 -64.4(4) . . . . ?
C3 C4 C5 C1 0.6(7) . . . . ?
Ti1 C4 C5 C1 -63.9(4) . . . . ?
C3 C4 C5 Ti1 64.5(4) . . . . ?
C5' C1' C2' C3' -0.5(18) . . . . ?
Ti1 C1' C2' C3' -65.0(10) . . . . ?
C5' C1' C2' Ti1 64.5(11) . . . . ?
C1' C2' C3' C4' 1.1(17) . . . . ?
Ti1 C2' C3' C4' -65.2(10) . . . . ?
C1' C2' C3' Ti1 66.3(11) . . . . ?
C2' C3' C4' C5' -1.3(17) . . . . ?
Ti1 C3' C4' C5' -66.1(10) . . . . ?
C2' C3' C4' Ti1 64.8(11) . . . . ?
C3' C4' C5' C1' 0.9(17) . . . . ?
Ti1 C4' C5' C1' -63.3(11) . . . . ?
C3' C4' C5' Ti1 64.2(10) . . . . ?
C2' C1' C5' C4' -0.3(18) . . . . ?
Ti1 C1' C5' C4' 62.7(11) . . . . ?
C2' C1' C5' Ti1 -63.0(11) . . . . ?
B8 C6 C7 B6 -0.1(3) . . . . ?
B9 C6 C7 B6 69.7(3) . . . . ?
B7 C6 C7 B6 -39.87(19) . . . . ?
B10 C6 C7 B6 108.8(2) . . . . ?
B8 C6 C7 B5 -69.8(3) . . . . ?
B9 C6 C7 B5 0.0(3) . . . . ?
B7 C6 C7 B5 -109.6(2) . . . . ?
B10 C6 C7 B5 39.08(19) . . . . ?
B8 C6 C7 B7 39.82(19) . . . . ?
B9 C6 C7 B7 109.6(2) . . . . ?
B10 C6 C7 B7 148.68(19) . . . . ?
B8 C6 C7 B10 -108.9(2) . . . . ?
B9 C6 C7 B10 -39.12(19) . . . . ?
B7 C6 C7 B10 -148.68(19) . . . . ?
B6 C7 B7 C6 138.28(19) . . . . ?
B5 C7 B7 C6 101.5(2) . . . . ?
B10 C7 B7 C6 30.69(19) . . . . ?
C6 C7 B7 B1 -97.94(19) . . . . ?
B6 C7 B7 B1 40.34(17) . . . . ?
B5 C7 B7 B1 3.5(3) . . . . ?
B10 C7 B7 B1 -67.3(2) . . . . ?
C6 C7 B7 B6 -138.28(19) . . . . ?
B5 C7 B7 B6 -36.8(2) . . . . ?
B10 C7 B7 B6 -107.6(2) . . . . ?
C6 C7 B7 B8 -35.14(16) . . . . ?
B6 C7 B7 B8 103.15(19) . . . . ?
B5 C7 B7 B8 66.3(2) . . . . ?
B10 C7 B7 B8 -4.5(3) . . . . ?
B8 C6 B7 C7 -138.39(19) . . . . ?
B9 C6 B7 C7 -101.5(2) . . . . ?
B10 C6 B7 C7 -30.49(19) . . . . ?
C7 C6 B7 B1 97.99(19) . . . . ?
B8 C6 B7 B1 -40.40(17) . . . . ?
B9 C6 B7 B1 -3.5(3) . . . . ?
B10 C6 B7 B1 67.5(2) . . . . ?
C7 C6 B7 B6 35.36(16) . . . . ?
B8 C6 B7 B6 -103.02(19) . . . . ?
B9 C6 B7 B6 -66.1(2) . . . . ?
B10 C6 B7 B6 4.9(3) . . . . ?
C7 C6 B7 B8 138.39(19) . . . . ?
B9 C6 B7 B8 36.9(2) . . . . ?
B10 C6 B7 B8 107.9(2) . . . . ?
B6 B1 B7 C7 -38.91(17) . . . . ?
B8 B1 B7 C7 97.7(2) . . . . ?
B2 B1 B7 C7 60.8(2) . . . . ?
B3 B1 B7 C7 -1.7(2) . . . . ?
S2 B1 B7 C7 -150.87(17) . . . . ?
B6 B1 B7 C6 -97.9(2) . . . . ?
B8 B1 B7 C6 38.74(17) . . . . ?
B2 B1 B7 C6 1.8(2) . . . . ?
B3 B1 B7 C6 -60.7(2) . . . . ?
S2 B1 B7 C6 150.18(17) . . . . ?
B8 B1 B7 B6 136.6(2) . . . . ?
B2 B1 B7 B6 99.67(19) . . . . ?
B3 B1 B7 B6 37.20(17) . . . . ?
S2 B1 B7 B6 -112.0(2) . . . . ?
B6 B1 B7 B8 -136.6(2) . . . . ?
B2 B1 B7 B8 -36.93(17) . . . . ?
B3 B1 B7 B8 -99.39(19) . . . . ?
S2 B1 B7 B8 111.4(2) . . . . ?
C7 C6 B8 B7 -38.94(19) . . . . ?
B9 C6 B8 B7 -143.42(19) . . . . ?
B10 C6 B8 B7 -107.0(2) . . . . ?
C7 C6 B8 B9 104.5(2) . . . . ?
B7 C6 B8 B9 143.42(19) . . . . ?
B10 C6 B8 B9 36.4(2) . . . . ?
C7 C6 B8 B2 64.5(2) . . . . ?
B9 C6 B8 B2 -39.98(17) . . . . ?
B7 C6 B8 B2 103.43(19) . . . . ?
B10 C6 B8 B2 -3.6(3) . . . . ?
C7 C6 B8 B1 0.7(3) . . . . ?
B9 C6 B8 B1 -103.7(2) . . . . ?
B7 C6 B8 B1 39.69(17) . . . . ?
B10 C6 B8 B1 -67.4(2) . . . . ?
C7 B7 B8 C6 34.93(17) . . . . ?
B1 B7 B8 C6 134.0(2) . . . . ?
B6 B7 B8 C6 94.9(2) . . . . ?
C7 B7 B8 B9 2.6(2) . . . . ?
C6 B7 B8 B9 -32.29(17) . . . . ?
B1 B7 B8 B9 101.7(2) . . . . ?
B6 B7 B8 B9 62.6(2) . . . . ?
C7 B7 B8 B2 -60.6(2) . . . . ?
C6 B7 B8 B2 -95.6(2) . . . . ?
B1 B7 B8 B2 38.42(17) . . . . ?
B6 B7 B8 B2 -0.6(3) . . . . ?
C7 B7 B8 B1 -99.05(19) . . . . ?
C6 B7 B8 B1 -134.0(2) . . . . ?
B6 B7 B8 B1 -39.04(18) . . . . ?
B7 B1 B8 C6 -39.64(18) . . . . ?
B6 B1 B8 C6 -1.1(2) . . . . ?
B2 B1 B8 C6 98.3(2) . . . . ?
B3 B1 B8 C6 61.0(2) . . . . ?
S2 B1 B8 C6 -154.60(17) . . . . ?
Ti1 B1 B8 C6 137.26(16) . . . . ?
B6 B1 B8 B7 38.51(18) . . . . ?
B2 B1 B8 B7 137.93(19) . . . . ?
B3 B1 B8 B7 100.68(19) . . . . ?
S2 B1 B8 B7 -115.0(2) . . . . ?
Ti1 B1 B8 B7 176.90(19) . . . . ?
B7 B1 B8 B9 -100.6(2) . . . . ?
B6 B1 B8 B9 -62.1(2) . . . . ?
B2 B1 B8 B9 37.36(17) . . . . ?
B3 B1 B8 B9 0.1(2) . . . . ?
S2 B1 B8 B9 144.47(17) . . . . ?
Ti1 B1 B8 B9 76.3(2) . . . . ?
B7 B1 B8 B2 -137.93(19) . . . . ?
B6 B1 B8 B2 -99.42(19) . . . . ?
B3 B1 B8 B2 -37.25(16) . . . . ?
S2 B1 B8 B2 107.1(2) . . . . ?
Ti1 B1 B8 B2 38.97(15) . . . . ?
C6 B8 B2 B9 39.27(17) . . . . ?
B7 B8 B2 B9 101.0(2) . . . . ?
B1 B8 B2 B9 138.36(19) . . . . ?
C6 B8 B2 B4 1.6(2) . . . . ?
B7 B8 B2 B4 63.3(2) . . . . ?
B9 B8 B2 B4 -37.72(18) . . . . ?
B1 B8 B2 B4 100.64(19) . . . . ?
C6 B8 B2 B3 -61.2(2) . . . . ?
B7 B8 B2 B3 0.6(2) . . . . ?
B9 B8 B2 B3 -100.42(19) . . . . ?
B1 B8 B2 B3 37.93(16) . . . . ?
C6 B8 B2 B1 -99.09(18) . . . . ?
B7 B8 B2 B1 -37.38(17) . . . . ?
B9 B8 B2 B1 -138.36(19) . . . . ?
C6 B8 B2 S3 154.81(17) . . . . ?
B7 B8 B2 S3 -143.48(17) . . . . ?
B9 B8 B2 S3 115.5(2) . . . . ?
B1 B8 B2 S3 -106.10(19) . . . . ?
C6 B8 B2 Ti1 -138.17(15) . . . . ?
B7 B8 B2 Ti1 -76.5(2) . . . . ?
B9 B8 B2 Ti1 -177.45(18) . . . . ?
B1 B8 B2 Ti1 -39.09(15) . . . . ?
B7 B1 B2 B9 0.1(2) . . . . ?
B6 B1 B2 B9 63.1(2) . . . . ?
B8 B1 B2 B9 -37.23(17) . . . . ?
B3 B1 B2 B9 100.36(19) . . . . ?
S2 B1 B2 B9 -150.44(17) . . . . ?
Ti1 B1 B2 B9 178.67(17) . . . . ?
B7 B1 B2 B8 37.37(17) . . . . ?
B6 B1 B2 B8 100.35(18) . . . . ?
B3 B1 B2 B8 137.58(18) . . . . ?
S2 B1 B2 B8 -113.21(19) . . . . ?
Ti1 B1 B2 B8 -144.10(14) . . . . ?
B7 B1 B2 B4 -63.1(2) . . . . ?
B6 B1 B2 B4 -0.1(2) . . . . ?
B8 B1 B2 B4 -100.48(19) . . . . ?
B3 B1 B2 B4 37.10(17) . . . . ?
S2 B1 B2 B4 146.31(17) . . . . ?
Ti1 B1 B2 B4 115.42(16) . . . . ?
B7 B1 B2 B3 -100.21(18) . . . . ?
B6 B1 B2 B3 -37.23(16) . . . . ?
B8 B1 B2 B3 -137.58(18) . . . . ?
S2 B1 B2 B3 109.21(18) . . . . ?
Ti1 B1 B2 B3 78.32(11) . . . . ?
B7 B1 B2 S3 150.08(17) . . . . ?
B6 B1 B2 S3 -146.94(16) . . . . ?
B8 B1 B2 S3 112.7(2) . . . . ?
B3 B1 B2 S3 -109.71(19) . . . . ?
S2 B1 B2 S3 -0.5(3) . . . . ?
Ti1 B1 B2 S3 -31.39(13) . . . . ?
B7 B1 B2 Ti1 -178.53(16) . . . . ?
B6 B1 B2 Ti1 -115.55(15) . . . . ?
B8 B1 B2 Ti1 144.10(14) . . . . ?
B3 B1 B2 Ti1 -78.32(11) . . . . ?
S2 B1 B2 Ti1 30.89(13) . . . . ?
B9 B2 B3 B5 -0.6(2) . . . . ?
B8 B2 B3 B5 62.8(2) . . . . ?
B4 B2 B3 B5 -37.88(18) . . . . ?
B1 B2 B3 B5 100.30(19) . . . . ?
S3 B2 B3 B5 -152.00(17) . . . . ?
Ti1 B2 B3 B5 178.05(17) . . . . ?
B9 B2 B3 B4 37.30(18) . . . . ?
B8 B2 B3 B4 100.7(2) . . . . ?
B1 B2 B3 B4 138.18(19) . . . . ?
S3 B2 B3 B4 -114.1(2) . . . . ?
Ti1 B2 B3 B4 -144.07(15) . . . . ?
B9 B2 B3 B6 -63.6(2) . . . . ?
B8 B2 B3 B6 -0.3(2) . . . . ?
B4 B2 B3 B6 -100.9(2) . . . . ?
B1 B2 B3 B6 37.25(16) . . . . ?
S3 B2 B3 B6 144.94(17) . . . . ?
Ti1 B2 B3 B6 115.00(16) . . . . ?
B9 B2 B3 B1 -100.88(19) . . . . ?
B8 B2 B3 B1 -37.51(16) . . . . ?
B4 B2 B3 B1 -138.18(19) . . . . ?
S3 B2 B3 B1 107.69(19) . . . . ?
Ti1 B2 B3 B1 77.75(11) . . . . ?
B9 B2 B3 S1 151.04(17) . . . . ?
B8 B2 B3 S1 -145.59(17) . . . . ?
B4 B2 B3 S1 113.7(2) . . . . ?
B1 B2 B3 S1 -108.08(19) . . . . ?
S3 B2 B3 S1 -0.4(3) . . . . ?
Ti1 B2 B3 S1 -30.33(14) . . . . ?
B9 B2 B3 Ti1 -178.63(18) . . . . ?
B8 B2 B3 Ti1 -115.26(16) . . . . ?
B4 B2 B3 Ti1 144.07(15) . . . . ?
B1 B2 B3 Ti1 -77.75(11) . . . . ?
S3 B2 B3 Ti1 29.94(14) . . . . ?
B7 B1 B3 B5 -0.4(2) . . . . ?
B6 B1 B3 B5 37.17(17) . . . . ?
B8 B1 B3 B5 -63.3(2) . . . . ?
B2 B1 B3 B5 -100.40(19) . . . . ?
S2 B1 B3 B5 150.86(17) . . . . ?
Ti1 B1 B3 B5 -178.51(17) . . . . ?
B7 B1 B3 B4 62.8(2) . . . . ?
B6 B1 B3 B4 100.38(19) . . . . ?
B8 B1 B3 B4 -0.1(2) . . . . ?
B2 B1 B3 B4 -37.19(17) . . . . ?
S2 B1 B3 B4 -145.93(17) . . . . ?
Ti1 B1 B3 B4 -115.30(16) . . . . ?
B7 B1 B3 B6 -37.53(17) . . . . ?
B8 B1 B3 B6 -100.50(19) . . . . ?
B2 B1 B3 B6 -137.57(18) . . . . ?
S2 B1 B3 B6 113.69(19) . . . . ?
Ti1 B1 B3 B6 144.31(14) . . . . ?
B7 B1 B3 B2 100.04(18) . . . . ?
B6 B1 B3 B2 137.57(18) . . . . ?
B8 B1 B3 B2 37.07(16) . . . . ?
S2 B1 B3 B2 -108.74(19) . . . . ?
Ti1 B1 B3 B2 -78.11(11) . . . . ?
B7 B1 B3 S1 -150.36(16) . . . . ?
B6 B1 B3 S1 -112.83(19) . . . . ?
B8 B1 B3 S1 146.67(16) . . . . ?
B2 B1 B3 S1 109.60(18) . . . . ?
S2 B1 B3 S1 0.9(2) . . . . ?
Ti1 B1 B3 S1 31.49(13) . . . . ?
B7 B1 B3 Ti1 178.15(16) . . . . ?
B6 B1 B3 Ti1 -144.31(14) . . . . ?
B8 B1 B3 Ti1 115.19(15) . . . . ?
B2 B1 B3 Ti1 78.11(11) . . . . ?
S2 B1 B3 Ti1 -30.63(13) . . . . ?
C6 C7 B6 B7 39.16(19) . . . . ?
B5 C7 B6 B7 143.5(2) . . . . ?
B10 C7 B6 B7 107.5(2) . . . . ?
C6 C7 B6 B5 -104.4(2) . . . . ?
B7 C7 B6 B5 -143.5(2) . . . . ?
B10 C7 B6 B5 -36.0(2) . . . . ?
C6 C7 B6 B1 -0.7(3) . . . . ?
B5 C7 B6 B1 103.7(2) . . . . ?
B7 C7 B6 B1 -39.83(17) . . . . ?
B10 C7 B6 B1 67.7(2) . . . . ?
C6 C7 B6 B3 -64.6(2) . . . . ?
B5 C7 B6 B3 39.80(17) . . . . ?
B7 C7 B6 B3 -103.71(19) . . . . ?
B10 C7 B6 B3 3.8(2) . . . . ?
C6 B7 B6 C7 -35.03(17) . . . . ?
B1 B7 B6 C7 -133.94(19) . . . . ?
B8 B7 B6 C7 -94.8(2) . . . . ?
C7 B7 B6 B5 32.03(18) . . . . ?
C6 B7 B6 B5 -3.0(2) . . . . ?
B1 B7 B6 B5 -101.9(2) . . . . ?
B8 B7 B6 B5 -62.8(2) . . . . ?
C7 B7 B6 B1 133.94(19) . . . . ?
C6 B7 B6 B1 98.91(19) . . . . ?
B8 B7 B6 B1 39.13(17) . . . . ?
C7 B7 B6 B3 95.3(2) . . . . ?
C6 B7 B6 B3 60.2(2) . . . . ?
B1 B7 B6 B3 -38.67(18) . . . . ?
B8 B7 B6 B3 0.5(3) . . . . ?
B7 B1 B6 C7 39.62(18) . . . . ?
B8 B1 B6 C7 1.1(2) . . . . ?
B2 B1 B6 C7 -60.8(2) . . . . ?
B3 B1 B6 C7 -98.2(2) . . . . ?
S2 B1 B6 C7 154.43(17) . . . . ?
Ti1 B1 B6 C7 -137.09(16) . . . . ?
B8 B1 B6 B7 -38.52(18) . . . . ?
B2 B1 B6 B7 -100.46(19) . . . . ?
B3 B1 B6 B7 -137.77(19) . . . . ?
S2 B1 B6 B7 114.8(2) . . . . ?
Ti1 B1 B6 B7 -176.71(19) . . . . ?
B7 B1 B6 B5 100.2(2) . . . . ?
B8 B1 B6 B5 61.7(2) . . . . ?
B2 B1 B6 B5 -0.2(2) . . . . ?
B3 B1 B6 B5 -37.52(17) . . . . ?
S2 B1 B6 B5 -144.93(17) . . . . ?
Ti1 B1 B6 B5 -76.5(2) . . . . ?
B7 B1 B6 B3 137.77(19) . . . . ?
B8 B1 B6 B3 99.25(19) . . . . ?
B2 B1 B6 B3 37.31(16) . . . . ?
S2 B1 B6 B3 -107.4(2) . . . . ?
Ti1 B1 B6 B3 -38.94(15) . . . . ?
B5 B3 B6 C7 -38.95(17) . . . . ?
B4 B3 B6 C7 -1.4(2) . . . . ?
B2 B3 B6 C7 61.4(2) . . . . ?
B1 B3 B6 C7 99.22(18) . . . . ?
S1 B3 B6 C7 -154.52(17) . . . . ?
Ti1 B3 B6 C7 137.89(15) . . . . ?
B5 B3 B6 B7 -100.5(2) . . . . ?
B4 B3 B6 B7 -62.9(2) . . . . ?
B2 B3 B6 B7 -0.1(2) . . . . ?
B1 B3 B6 B7 37.66(17) . . . . ?
S1 B3 B6 B7 143.92(18) . . . . ?
Ti1 B3 B6 B7 76.3(2) . . . . ?
B4 B3 B6 B5 37.58(18) . . . . ?
B2 B3 B6 B5 100.39(19) . . . . ?
B1 B3 B6 B5 138.17(18) . . . . ?
S1 B3 B6 B5 -115.6(2) . . . . ?
Ti1 B3 B6 B5 176.85(18) . . . . ?
B5 B3 B6 B1 -138.17(18) . . . . ?
B4 B3 B6 B1 -100.59(19) . . . . ?
B2 B3 B6 B1 -37.78(16) . . . . ?
S1 B3 B6 B1 106.3(2) . . . . ?
Ti1 B3 B6 B1 38.67(15) . . . . ?
C7 C6 B9 B10 38.63(18) . . . . ?
B8 C6 B9 B10 143.25(19) . . . . ?
B7 C6 B9 B10 106.6(2) . . . . ?
C7 C6 B9 B2 -64.4(2) . . . . ?
B8 C6 B9 B2 40.23(17) . . . . ?
B7 C6 B9 B2 3.6(3) . . . . ?
B10 C6 B9 B2 -103.0(2) . . . . ?
C7 C6 B9 B4 -1.8(2) . . . . ?
B8 C6 B9 B4 102.85(19) . . . . ?
B7 C6 B9 B4 66.2(2) . . . . ?
B10 C6 B9 B4 -40.40(18) . . . . ?
C7 C6 B9 B8 -104.6(2) . . . . ?
B7 C6 B9 B8 -36.7(2) . . . . ?
B10 C6 B9 B8 -143.25(19) . . . . ?
B8 B2 B9 C6 -38.97(17) . . . . ?
B4 B2 B9 C6 98.7(2) . . . . ?
B3 B2 B9 C6 61.6(2) . . . . ?
B1 B2 B9 C6 -2.1(2) . . . . ?
S3 B2 B9 C6 -149.19(19) . . . . ?
B8 B2 B9 B10 -101.0(2) . . . . ?
B4 B2 B9 B10 36.65(19) . . . . ?
B3 B2 B9 B10 -0.5(3) . . . . ?
B1 B2 B9 B10 -64.1(2) . . . . ?
S3 B2 B9 B10 148.8(2) . . . . ?
B8 B2 B9 B4 -137.67(19) . . . . ?
B3 B2 B9 B4 -37.10(18) . . . . ?
B1 B2 B9 B4 -100.8(2) . . . . ?
S3 B2 B9 B4 112.1(2) . . . . ?
B4 B2 B9 B8 137.67(19) . . . . ?
B3 B2 B9 B8 100.57(19) . . . . ?
B1 B2 B9 B8 36.91(17) . . . . ?
S3 B2 B9 B8 -110.2(2) . . . . ?
B7 B8 B9 C6 32.64(17) . . . . ?
B2 B8 B9 C6 133.75(19) . . . . ?
B1 B8 B9 C6 95.56(19) . . . . ?
C6 B8 B9 B10 -32.87(18) . . . . ?
B7 B8 B9 B10 -0.2(3) . . . . ?
B2 B8 B9 B10 100.9(2) . . . . ?
B1 B8 B9 B10 62.7(2) . . . . ?
C6 B8 B9 B2 -133.75(19) . . . . ?
B7 B8 B9 B2 -101.12(19) . . . . ?
B1 B8 B9 B2 -38.19(17) . . . . ?
C6 B8 B9 B4 -95.6(2) . . . . ?
B7 B8 B9 B4 -63.0(2) . . . . ?
B2 B8 B9 B4 38.13(18) . . . . ?
B1 B8 B9 B4 -0.1(2) . . . . ?
C6 B9 B4 B10 40.53(18) . . . . ?
B2 B9 B4 B10 138.7(2) . . . . ?
B8 B9 B4 B10 100.7(2) . . . . ?
C6 B9 B4 B5 2.8(2) . . . . ?
B10 B9 B4 B5 -37.70(19) . . . . ?
B2 B9 B4 B5 101.0(2) . . . . ?
B8 B9 B4 B5 63.0(2) . . . . ?
C6 B9 B4 B3 -60.2(2) . . . . ?
B10 B9 B4 B3 -100.7(2) . . . . ?
B2 B9 B4 B3 37.97(17) . . . . ?
B8 B9 B4 B3 0.0(3) . . . . ?
C6 B9 B4 B2 -98.17(19) . . . . ?
B10 B9 B4 B2 -138.7(2) . . . . ?
B8 B9 B4 B2 -37.99(17) . . . . ?
B5 B3 B4 B10 36.29(19) . . . . ?
B6 B3 B4 B10 -1.3(3) . . . . ?
B2 B3 B4 B10 -101.1(2) . . . . ?
B1 B3 B4 B10 -63.6(2) . . . . ?
S1 B3 B4 B10 151.58(18) . . . . ?
Ti1 B3 B4 B10 -140.31(16) . . . . ?
B5 B3 B4 B9 100.0(2) . . . . ?
B6 B3 B4 B9 62.4(2) . . . . ?
B2 B3 B4 B9 -37.37(17) . . . . ?
B1 B3 B4 B9 0.1(2) . . . . ?
S1 B3 B4 B9 -144.73(18) . . . . ?
Ti1 B3 B4 B9 -76.6(2) . . . . ?
B6 B3 B4 B5 -37.58(18) . . . . ?
B2 B3 B4 B5 -137.4(2) . . . . ?
B1 B3 B4 B5 -99.91(19) . . . . ?
S1 B3 B4 B5 115.3(2) . . . . ?
Ti1 B3 B4 B5 -176.60(18) . . . . ?
B5 B3 B4 B2 137.4(2) . . . . ?
B6 B3 B4 B2 99.79(19) . . . . ?
B1 B3 B4 B2 37.46(17) . . . . ?
S1 B3 B4 B2 -107.4(2) . . . . ?
Ti1 B3 B4 B2 -39.24(16) . . . . ?
B9 B2 B4 B10 -37.03(18) . . . . ?
B8 B2 B4 B10 0.8(2) . . . . ?
B3 B2 B4 B10 101.0(2) . . . . ?
B1 B2 B4 B10 63.5(2) . . . . ?
S3 B2 B4 B10 -151.95(18) . . . . ?
Ti1 B2 B4 B10 140.38(16) . . . . ?
B8 B2 B4 B9 37.82(18) . . . . ?
B3 B2 B4 B9 138.07(19) . . . . ?
B1 B2 B4 B9 100.56(19) . . . . ?
S3 B2 B4 B9 -114.9(2) . . . . ?
Ti1 B2 B4 B9 177.42(18) . . . . ?
B9 B2 B4 B5 -100.1(2) . . . . ?
B8 B2 B4 B5 -62.3(2) . . . . ?
B3 B2 B4 B5 37.93(17) . . . . ?
B1 B2 B4 B5 0.4(2) . . . . ?
S3 B2 B4 B5 144.95(18) . . . . ?
Ti1 B2 B4 B5 77.3(2) . . . . ?
B9 B2 B4 B3 -138.07(19) . . . . ?
B8 B2 B4 B3 -100.24(18) . . . . ?
B1 B2 B4 B3 -37.51(16) . . . . ?
S3 B2 B4 B3 107.0(2) . . . . ?
Ti1 B2 B4 B3 39.35(16) . . . . ?
C6 C7 B5 B10 -38.81(19) . . . . ?
B6 C7 B5 B10 -143.5(2) . . . . ?
B7 C7 B5 B10 -107.0(2) . . . . ?
C6 C7 B5 B3 64.4(2) . . . . ?
B6 C7 B5 B3 -40.27(17) . . . . ?
B7 C7 B5 B3 -3.8(3) . . . . ?
B10 C7 B5 B3 103.2(2) . . . . ?
C6 C7 B5 B6 104.7(2) . . . . ?
B7 C7 B5 B6 36.5(2) . . . . ?
B10 C7 B5 B6 143.5(2) . . . . ?
C6 C7 B5 B4 1.8(3) . . . . ?
B6 C7 B5 B4 -102.9(2) . . . . ?
B7 C7 B5 B4 -66.3(3) . . . . ?
B10 C7 B5 B4 40.65(18) . . . . ?
B4 B3 B5 C7 -98.8(2) . . . . ?
B6 B3 B5 C7 39.07(17) . . . . ?
B2 B3 B5 C7 -61.1(2) . . . . ?
B1 B3 B5 C7 2.3(2) . . . . ?
S1 B3 B5 C7 149.56(18) . . . . ?
B4 B3 B5 B10 -36.3(2) . . . . ?
B6 B3 B5 B10 101.5(2) . . . . ?
B2 B3 B5 B10 1.4(3) . . . . ?
B1 B3 B5 B10 64.8(2) . . . . ?
S1 B3 B5 B10 -147.97(19) . . . . ?
B4 B3 B5 B6 -137.9(2) . . . . ?
B2 B3 B5 B6 -100.14(19) . . . . ?
B1 B3 B5 B6 -36.77(17) . . . . ?
S1 B3 B5 B6 110.5(2) . . . . ?
B6 B3 B5 B4 137.9(2) . . . . ?
B2 B3 B5 B4 37.72(18) . . . . ?
B1 B3 B5 B4 101.09(19) . . . . ?
S1 B3 B5 B4 -111.6(2) . . . . ?
B7 B6 B5 C7 -32.44(17) . . . . ?
B1 B6 B5 C7 -95.52(19) . . . . ?
B3 B6 B5 C7 -133.94(19) . . . . ?
C7 B6 B5 B10 32.86(18) . . . . ?
B7 B6 B5 B10 0.4(3) . . . . ?
B1 B6 B5 B10 -62.7(2) . . . . ?
B3 B6 B5 B10 -101.1(2) . . . . ?
C7 B6 B5 B3 133.94(19) . . . . ?
B7 B6 B5 B3 101.50(19) . . . . ?
B1 B6 B5 B3 38.42(17) . . . . ?
C7 B6 B5 B4 96.0(2) . . . . ?
B7 B6 B5 B4 63.6(2) . . . . ?
B1 B6 B5 B4 0.5(2) . . . . ?
B3 B6 B5 B4 -37.94(18) . . . . ?
B10 B4 B5 C7 -40.79(18) . . . . ?
B9 B4 B5 C7 -2.9(2) . . . . ?
B3 B4 B5 C7 98.5(2) . . . . ?
B2 B4 B5 C7 60.0(2) . . . . ?
B9 B4 B5 B10 37.92(19) . . . . ?
B3 B4 B5 B10 139.3(2) . . . . ?
B2 B4 B5 B10 100.8(2) . . . . ?
B10 B4 B5 B3 -139.3(2) . . . . ?
B9 B4 B5 B3 -101.4(2) . . . . ?
B2 B4 B5 B3 -38.50(17) . . . . ?
B10 B4 B5 B6 -101.4(2) . . . . ?
B9 B4 B5 B6 -63.4(2) . . . . ?
B3 B4 B5 B6 37.94(18) . . . . ?
B2 B4 B5 B6 -0.6(3) . . . . ?
B6 C7 B10 C6 -102.1(2) . . . . ?
B5 C7 B10 C6 -138.69(19) . . . . ?
B7 C7 B10 C6 -30.62(19) . . . . ?
C6 C7 B10 B4 97.5(2) . . . . ?
B6 C7 B10 B4 -4.6(3) . . . . ?
B5 C7 B10 B4 -41.19(18) . . . . ?
B7 C7 B10 B4 66.9(2) . . . . ?
C6 C7 B10 B5 138.69(19) . . . . ?
B6 C7 B10 B5 36.6(2) . . . . ?
B7 C7 B10 B5 108.1(2) . . . . ?
C6 C7 B10 B9 34.94(17) . . . . ?
B6 C7 B10 B9 -67.2(2) . . . . ?
B5 C7 B10 B9 -103.8(2) . . . . ?
B7 C7 B10 B9 4.3(3) . . . . ?
B8 C6 B10 C7 102.0(2) . . . . ?
B9 C6 B10 C7 138.81(19) . . . . ?
B7 C6 B10 C7 30.41(19) . . . . ?
C7 C6 B10 B4 -97.8(2) . . . . ?
B8 C6 B10 B4 4.1(3) . . . . ?
B9 C6 B10 B4 40.96(18) . . . . ?
B7 C6 B10 B4 -67.4(3) . . . . ?
C7 C6 B10 B5 -35.04(17) . . . . ?
B8 C6 B10 B5 66.9(3) . . . . ?
B9 C6 B10 B5 103.8(2) . . . . ?
B7 C6 B10 B5 -4.6(3) . . . . ?
C7 C6 B10 B9 -138.81(19) . . . . ?
B8 C6 B10 B9 -36.85(19) . . . . ?
B7 C6 B10 B9 -108.4(2) . . . . ?
B9 B4 B10 C7 -97.9(2) . . . . ?
B5 B4 B10 C7 39.62(18) . . . . ?
B3 B4 B10 C7 3.3(3) . . . . ?
B2 B4 B10 C7 -61.1(2) . . . . ?
B9 B4 B10 C6 -39.50(18) . . . . ?
B5 B4 B10 C6 98.0(2) . . . . ?
B3 B4 B10 C6 61.7(2) . . . . ?
B2 B4 B10 C6 -2.7(3) . . . . ?
B9 B4 B10 B5 -137.5(2) . . . . ?
B3 B4 B10 B5 -36.29(19) . . . . ?
B2 B4 B10 B5 -100.7(2) . . . . ?
B5 B4 B10 B9 137.5(2) . . . . ?
B3 B4 B10 B9 101.2(2) . . . . ?
B2 B4 B10 B9 36.77(18) . . . . ?
B3 B5 B10 C7 -96.3(2) . . . . ?
B6 B5 B10 C7 -32.16(18) . . . . ?
B4 B5 B10 C7 -133.0(2) . . . . ?
C7 B5 B10 C6 34.49(17) . . . . ?
B3 B5 B10 C6 -61.8(2) . . . . ?
B6 B5 B10 C6 2.3(3) . . . . ?
B4 B5 B10 C6 -98.5(2) . . . . ?
C7 B5 B10 B4 133.0(2) . . . . ?
B3 B5 B10 B4 36.70(19) . . . . ?
B6 B5 B10 B4 100.8(2) . . . . ?
C7 B5 B10 B9 94.6(2) . . . . ?
B3 B5 B10 B9 -1.7(3) . . . . ?
B6 B5 B10 B9 62.4(3) . . . . ?
B4 B5 B10 B9 -38.4(2) . . . . ?
C6 B9 B10 C7 -34.40(17) . . . . ?
B2 B9 B10 C7 61.5(2) . . . . ?
B4 B9 B10 C7 98.6(2) . . . . ?
B8 B9 B10 C7 -2.3(2) . . . . ?
B2 B9 B10 C6 95.9(2) . . . . ?
B4 B9 B10 C6 133.0(2) . . . . ?
B8 B9 B10 C6 32.15(17) . . . . ?
C6 B9 B10 B4 -133.0(2) . . . . ?
B2 B9 B10 B4 -37.19(19) . . . . ?
B8 B9 B10 B4 -100.9(2) . . . . ?
C6 B9 B10 B5 -94.5(2) . . . . ?
B2 B9 B10 B5 1.3(3) . . . . ?
B4 B9 B10 B5 38.5(2) . . . . ?
B8 B9 B10 B5 -62.4(3) . . . . ?
B5 B3 S1 Ti1 -179.6(2) . . . . ?
B4 B3 S1 Ti1 105.63(19) . . . . ?
B6 B3 S1 Ti1 -105.41(18) . . . . ?
B2 B3 S1 Ti1 34.39(16) . . . . ?
B1 B3 S1 Ti1 -35.70(15) . . . . ?
B7 B1 S2 Ti1 -179.73(19) . . . . ?
B6 B1 S2 Ti1 105.58(18) . . . . ?
B8 B1 S2 Ti1 -105.26(18) . . . . ?
B2 B1 S2 Ti1 -34.91(15) . . . . ?
B3 B1 S2 Ti1 34.64(15) . . . . ?
B9 B2 S3 Ti1 179.9(2) . . . . ?
B8 B2 S3 Ti1 105.74(18) . . . . ?
B4 B2 S3 Ti1 -105.31(19) . . . . ?
B3 B2 S3 Ti1 -34.21(16) . . . . ?
B1 B2 S3 Ti1 35.85(15) . . . . ?
